data_1552545
loop_
_publ_author_name
'Zanchin, Giorgia'
'Bertini, Fabio'
'Vendier, Laure'
'Ricci, Giovanni'
'Lorber, Christian'
'Leone, Giuseppe'

_publ_section_title
;
 Copolymerization of Ethylene with Propylene and Higher \a-Olefins
 Catalyzed by (Imido)vanadium(IV) Dichloride Complexes
;
_journal_name_full 'Polymer Chemistry'
_journal_paper_doi 10.1039/C9PY01415B
_journal_year 2019
_chemical_formula_moiety 'C47 H39 Cl3 N4 V'
_chemical_formula_sum 'C47 H39 Cl3 N4 V'
_chemical_formula_weight 817.11
_space_group_IT_number 2
_space_group_name_Hall '-P 1'
_space_group_name_H-M_alt 'P -1'
_symmetry_cell_setting triclinic
_symmetry_Int_Tables_number 2
_symmetry_space_group_name_Hall '-P 1'
_symmetry_space_group_name_H-M 'P -1'
_atom_sites_solution_hydrogens geom
_atom_sites_solution_primary direct
_audit_creation_date 2019-07-05T16:52:08-00:00
_audit_creation_method 'WinGX routine CIF_UPDATE'
_audit_update_record
;
2019-07-15 deposited with the CCDC.    2019-10-29 downloaded from the CCDC.
;
_cell_angle_alpha 94.699(9)
_cell_angle_beta 97.476(7)
_cell_angle_gamma 94.983(8)
_cell_formula_units_Z 2
_cell_length_a 9.343(3)
_cell_length_b 12.699(3)
_cell_length_c 18.845(5)
_cell_measurement_reflns_used 9849
_cell_measurement_temperature 180(2)
_cell_measurement_theta_max 28
_cell_measurement_theta_min 3
_cell_volume 2198.7(11)
_computing_cell_refinement 'Apex2 (Bruker AXS, 2006)'
_computing_data_collection 'Apex2 (Bruker AXS, 2006)'
_computing_data_reduction 'Apex2 (Bruker AXS, 2006)'
_computing_molecular_graphics 'CAMERON (Watkin et al., 1996)'
_computing_publication_material 'CRYSTALS (Betteridge et al., 2003)'
_computing_structure_refinement 'SHELXL-2016/4 (Sheldrick, 2016)'
_computing_structure_solution 'SHELXT 2014/5 (Sheldrick, 2014)'
_diffrn_ambient_temperature 180(2)
_diffrn_measured_fraction_theta_full 0.994
_diffrn_measured_fraction_theta_max 0.995
_diffrn_measurement_device Area
_diffrn_measurement_device_type 'Bruker Kappa Apex2'
_diffrn_measurement_method '\f & \w scans'
_diffrn_radiation_monochromator graphite
_diffrn_radiation_type MoK\a
_diffrn_radiation_wavelength 0.71073
_diffrn_reflns_av_R_equivalents 0.0358
_diffrn_reflns_av_unetI/netI 0.0242
_diffrn_reflns_Laue_measured_fraction_full 0.994
_diffrn_reflns_Laue_measured_fraction_max 0.995
_diffrn_reflns_limit_h_max 11
_diffrn_reflns_limit_h_min -11
_diffrn_reflns_limit_k_max 15
_diffrn_reflns_limit_k_min -15
_diffrn_reflns_limit_l_max 23
_diffrn_reflns_limit_l_min -23
_diffrn_reflns_number 51790
_diffrn_reflns_point_group_measured_fraction_full 0.994
_diffrn_reflns_point_group_measured_fraction_max 0.995
_diffrn_reflns_theta_full 25.242
_diffrn_reflns_theta_max 26.372
_diffrn_reflns_theta_min 1.095
_diffrn_standards_number 0
_exptl_absorpt_coefficient_mu 0.444
_exptl_absorpt_correction_T_max 0.99
_exptl_absorpt_correction_T_min 0.96
_exptl_absorpt_correction_type multi-scan
_exptl_absorpt_process_details 'SADABS (Siemens, 1996)'
_exptl_crystal_colour red
_exptl_crystal_density_diffrn 1.234
_exptl_crystal_density_method 'not measured'
_exptl_crystal_description plate
_exptl_crystal_F_000 846
_exptl_crystal_size_max 0.15
_exptl_crystal_size_mid 0.1
_exptl_crystal_size_min 0.02
_refine_diff_density_max 0.493
_refine_diff_density_min -0.4
_refine_diff_density_rms 0.123
_refine_ls_extinction_method none
_refine_ls_goodness_of_fit_ref 1.118
_refine_ls_hydrogen_treatment constr
_refine_ls_matrix_type full
_refine_ls_number_parameters 496
_refine_ls_number_reflns 8947
_refine_ls_number_restraints 0
_refine_ls_restrained_S_all 1.118
_refine_ls_R_factor_all 0.0441
_refine_ls_R_factor_gt 0.0354
_refine_ls_shift/su_max 0.001
_refine_ls_shift/su_mean 0
_refine_ls_structure_factor_coef Fsqd
_refine_ls_weighting_details 'w=1/[\s^2^(Fo^2^)+(0.0801P)^2^+1.4753P] where P=(Fo^2^+2Fc^2^)/3'
_refine_ls_weighting_scheme calc
_refine_ls_wR_factor_all 0.0477
_refine_ls_wR_factor_gt 0.1147
_refine_ls_wR_factor_ref 0.1338
_reflns_Friedel_coverage 0
_reflns_number_gt 7803
_reflns_number_total 8947
_reflns_threshold_expression 'I > 2\s(I)'
_cod_data_source_file c9py01415b2.cif
_cod_data_source_block CL2482
_cod_original_cell_volume 2198.6(10)
_cod_database_code 1552545
_shelx_shelxl_version_number 2016/4

loop_
_symmetry_equiv_pos_as_xyz
'x, y, z'
'-x, -y, -z'

loop_
_atom_site_label
_atom_site_type_symbol
_atom_site_fract_x
_atom_site_fract_y
_atom_site_fract_z
_atom_site_U_iso_or_equiv
_atom_site_adp_type
_atom_site_occupancy
_atom_site_site_symmetry_order
_atom_site_calc_flag
_atom_site_refinement_flags_posn
_atom_site_refinement_flags_adp
C1 C 0.6274(2) 0.26871(15) 0.25653(10) 0.0109(4) Uani 1 1 d . .
C2 C 0.6499(2) 0.20256(16) 0.31358(10) 0.0123(4) Uani 1 1 d . .
C3 C 0.5765(2) 0.10151(16) 0.30616(11) 0.0148(4) Uani 1 1 d . .
H3 H 0.589593 0.05698 0.344134 0.018 Uiso 1 1 calc R U
C4 C 0.4847(2) 0.06549(16) 0.24388(12) 0.0165(4) Uani 1 1 d . .
C5 C 0.4644(2) 0.12753(16) 0.18704(11) 0.0153(4) Uani 1 1 d . .
H5 H 0.401928 0.100549 0.144383 0.018 Uiso 1 1 calc R U
C6 C 0.5354(2) 0.22936(16) 0.19231(10) 0.0121(4) Uani 1 1 d . .
C7 C 0.5222(2) 0.29610(15) 0.12851(10) 0.0120(4) Uani 1 1 d . .
H7 H 0.586677 0.363401 0.143547 0.014 Uiso 1 1 calc R U
C8 C 0.3713(2) 0.32805(16) 0.10515(11) 0.0155(4) Uani 1 1 d . .
C9 C 0.3551(3) 0.3906(2) 0.04730(13) 0.0269(5) Uani 1 1 d . .
H9 H 0.43672 0.410075 0.024268 0.032 Uiso 1 1 calc R U
C10 C 0.2224(3) 0.4243(2) 0.02322(16) 0.0382(7) Uani 1 1 d . .
H10 H 0.21289 0.465892 -0.016493 0.046 Uiso 1 1 calc R U
C11 C 0.1029(3) 0.3975(2) 0.05700(15) 0.0340(6) Uani 1 1 d . .
H11 H 0.011681 0.421363 0.040978 0.041 Uiso 1 1 calc R U
C12 C 0.1174(3) 0.3359(2) 0.11412(13) 0.0252(5) Uani 1 1 d . .
H12 H 0.035682 0.317385 0.137362 0.03 Uiso 1 1 calc R U
C13 C 0.2505(2) 0.30075(18) 0.13783(12) 0.0184(4) Uani 1 1 d . .
H13 H 0.258828 0.257646 0.176767 0.022 Uiso 1 1 calc R U
C14 C 0.5825(2) 0.24011(16) 0.06602(10) 0.0125(4) Uani 1 1 d . .
C15 C 0.4984(2) 0.16224(16) 0.01852(11) 0.0172(4) Uani 1 1 d . .
H15 H 0.399248 0.145177 0.023198 0.021 Uiso 1 1 calc R U
C16 C 0.5598(3) 0.10919(18) -0.03601(12) 0.0276(6) Uani 1 1 d . .
H16 H 0.502235 0.055508 -0.068006 0.033 Uiso 1 1 calc R U
C17 C 0.7031(3) 0.1338(2) -0.04400(13) 0.0313(6) Uani 1 1 d . .
H17 H 0.744656 0.09658 -0.080794 0.038 Uiso 1 1 calc R U
C18 C 0.7853(3) 0.2125(2) 0.00175(13) 0.0291(6) Uani 1 1 d . .
H18 H 0.883493 0.230619 -0.004245 0.035 Uiso 1 1 calc R U
C19 C 0.7268(2) 0.26595(19) 0.05660(12) 0.0200(5) Uani 1 1 d . .
H19 H 0.784954 0.320244 0.087832 0.024 Uiso 1 1 calc R U
C20 C 0.7557(2) 0.23926(15) 0.38104(10) 0.0124(4) Uani 1 1 d . .
H20 H 0.766331 0.318639 0.384811 0.015 Uiso 1 1 calc R U
C21 C 0.6916(2) 0.20718(16) 0.44756(11) 0.0129(4) Uani 1 1 d . .
C22 C 0.7209(2) 0.11438(16) 0.47941(11) 0.0160(4) Uani 1 1 d . .
H22 H 0.784981 0.069123 0.460156 0.019 Uiso 1 1 calc R U
C23 C 0.6572(2) 0.08773(18) 0.53898(12) 0.0205(5) Uani 1 1 d . .
H23 H 0.676562 0.023781 0.559618 0.025 Uiso 1 1 calc R U
C24 C 0.5657(2) 0.15371(19) 0.56840(12) 0.0210(5) Uani 1 1 d . .
H24 H 0.524163 0.136163 0.609835 0.025 Uiso 1 1 calc R U
C25 C 0.5349(2) 0.24611(18) 0.53689(12) 0.0200(5) Uani 1 1 d . .
H25 H 0.471681 0.291594 0.55662 0.024 Uiso 1 1 calc R U
C26 C 0.5966(2) 0.27158(16) 0.47685(11) 0.0163(4) Uani 1 1 d . .
H26 H 0.573685 0.3341 0.455191 0.02 Uiso 1 1 calc R U
C27 C 0.9070(2) 0.20424(16) 0.37686(11) 0.0146(4) Uani 1 1 d . .
C28 C 0.9485(2) 0.16101(17) 0.31332(12) 0.0189(4) Uani 1 1 d . .
H28 H 0.879486 0.148837 0.271077 0.023 Uiso 1 1 calc R U
C29 C 1.0897(3) 0.13533(18) 0.31069(14) 0.0241(5) Uani 1 1 d . .
H29 H 1.11605 0.105837 0.266826 0.029 Uiso 1 1 calc R U
C30 C 1.1920(3) 0.15257(19) 0.37177(15) 0.0267(5) Uani 1 1 d . .
H30 H 1.288632 0.135615 0.369932 0.032 Uiso 1 1 calc R U
C31 C 1.1517(3) 0.1949(2) 0.43557(14) 0.0257(5) Uani 1 1 d . .
H31 H 1.220642 0.20606 0.477852 0.031 Uiso 1 1 calc R U
C32 C 1.0113(2) 0.22090(18) 0.43798(12) 0.0200(5) Uani 1 1 d . .
H32 H 0.985541 0.250588 0.481925 0.024 Uiso 1 1 calc R U
C33 C 0.4344(2) 0.53471(17) 0.24211(12) 0.0181(4) Uani 1 1 d . .
H33 H 0.42715 0.490252 0.279909 0.022 Uiso 1 1 calc R U
C34 C 0.3090(2) 0.56987(19) 0.20871(14) 0.0244(5) Uani 1 1 d . .
H34 H 0.21787 0.549772 0.223441 0.029 Uiso 1 1 calc R U
C35 C 0.3179(3) 0.6345(2) 0.15370(14) 0.0283(5) Uani 1 1 d . .
H35 H 0.233408 0.66003 0.130092 0.034 Uiso 1 1 calc R U
C36 C 0.4528(3) 0.6613(2) 0.13376(14) 0.0266(5) Uani 1 1 d . .
H36 H 0.462397 0.705555 0.096064 0.032 Uiso 1 1 calc R U
C37 C 0.5730(2) 0.62287(17) 0.16928(12) 0.0196(4) Uani 1 1 d . .
H37 H 0.664842 0.641232 0.154792 0.023 Uiso 1 1 calc R U
C38 C 1.0081(2) 0.52992(17) 0.40655(11) 0.0160(4) Uani 1 1 d . .
H38 H 0.943233 0.57102 0.428901 0.019 Uiso 1 1 calc R U
C39 C 1.1452(2) 0.52522(18) 0.44258(12) 0.0202(5) Uani 1 1 d . .
H39 H 1.1739 0.562839 0.488629 0.024 Uiso 1 1 calc R U
C40 C 1.2406(2) 0.46522(19) 0.41104(13) 0.0221(5) Uani 1 1 d . .
H40 H 1.336384 0.462043 0.43442 0.027 Uiso 1 1 calc R U
C41 C 1.1935(2) 0.40999(17) 0.34472(12) 0.0187(4) Uani 1 1 d . .
H41 H 1.255766 0.366735 0.322165 0.022 Uiso 1 1 calc R U
C42 C 1.0545(2) 0.41845(16) 0.31154(11) 0.0151(4) Uani 1 1 d . .
H42 H 1.022904 0.380003 0.265997 0.018 Uiso 1 1 calc R U
C43 C 0.7513(2) 0.74815(17) 0.33350(12) 0.0178(4) Uani 1 1 d . .
H43 H 0.651414 0.725685 0.332973 0.021 Uiso 1 1 calc R U
C44 C 0.8019(3) 0.85119(18) 0.36069(13) 0.0243(5) Uani 1 1 d . .
H44 H 0.737722 0.898146 0.378029 0.029 Uiso 1 1 calc R U
C45 C 0.9469(3) 0.88464(18) 0.36220(14) 0.0274(5) Uani 1 1 d . .
H45 H 0.985135 0.954239 0.38179 0.033 Uiso 1 1 calc R U
C46 C 1.0345(3) 0.81488(19) 0.33470(14) 0.0259(5) Uani 1 1 d . .
H46 H 1.134479 0.835969 0.334324 0.031 Uiso 1 1 calc R U
C47 C 0.9761(2) 0.71394(17) 0.30764(12) 0.0185(4) Uani 1 1 d . .
H47 H 1.037503 0.667028 0.287824 0.022 Uiso 1 1 calc R U
N1 N 0.69400(17) 0.37088(13) 0.26391(9) 0.0115(3) Uani 1 1 d . .
N2 N 0.56655(18) 0.56072(13) 0.22341(9) 0.0134(3) Uani 1 1 d . .
N3 N 0.83615(19) 0.67871(13) 0.30795(9) 0.0141(3) Uani 1 1 d . .
N4 N 0.96206(18) 0.47871(13) 0.34095(9) 0.0131(3) Uani 1 1 d . .
CL1 Cl 0.87906(5) 0.51942(4) 0.17795(3) 0.01536(12) Uani 1 1 d . .
CL2 Cl 0.65250(5) 0.52384(4) 0.39004(3) 0.01439(12) Uani 1 1 d . .
CL3 Cl 0.39589(7) -0.06232(4) 0.23732(3) 0.02847(15) Uani 1 1 d . .
V1 V 0.75576(3) 0.50041(2) 0.27997(2) 0.00989(10) Uani 1 1 d . .

loop_
_atom_site_aniso_label
_atom_site_aniso_U_11
_atom_site_aniso_U_22
_atom_site_aniso_U_33
_atom_site_aniso_U_23
_atom_site_aniso_U_13
_atom_site_aniso_U_12
C1 0.0103(9) 0.0096(9) 0.0135(9) 0.0005(7) 0.0039(7) 0.0022(7)
C2 0.0121(9) 0.0129(9) 0.0118(9) 0.0003(7) 0.0020(7) 0.0016(7)
C3 0.0187(10) 0.0122(9) 0.0139(10) 0.0037(7) 0.0023(8) 0.0004(8)
C4 0.0190(10) 0.0116(9) 0.0181(10) 0.0015(8) 0.0026(8) -0.0039(8)
C5 0.0171(10) 0.0152(10) 0.0125(10) -0.0012(8) 0.0010(8) -0.0017(8)
C6 0.0121(9) 0.0132(9) 0.0116(9) 0.0012(7) 0.0035(7) 0.0021(7)
C7 0.0138(9) 0.0104(9) 0.0114(9) 0.0004(7) 0.0011(7) 0.0007(7)
C8 0.0173(10) 0.0153(10) 0.0147(10) 0.0007(8) 0.0031(8) 0.0049(8)
C9 0.0260(12) 0.0327(13) 0.0293(13) 0.0165(10) 0.0136(10) 0.0162(10)
C10 0.0375(15) 0.0511(17) 0.0370(15) 0.0283(13) 0.0147(12) 0.0284(13)
C11 0.0242(13) 0.0475(16) 0.0359(15) 0.0153(12) 0.0061(11) 0.0226(12)
C12 0.0181(11) 0.0344(13) 0.0253(12) 0.0058(10) 0.0065(9) 0.0070(10)
C13 0.0180(10) 0.0208(11) 0.0177(10) 0.0037(8) 0.0044(8) 0.0039(8)
C14 0.0145(10) 0.0147(9) 0.0094(9) 0.0037(7) 0.0013(7) 0.0048(8)
C15 0.0241(11) 0.0126(10) 0.0145(10) 0.0033(8) 0.0009(8) 0.0006(8)
C16 0.0591(17) 0.0119(10) 0.0124(10) 0.0015(8) 0.0051(11) 0.0061(11)
C17 0.0536(17) 0.0312(13) 0.0171(11) 0.0071(10) 0.0160(11) 0.0279(12)
C18 0.0251(12) 0.0478(16) 0.0209(12) 0.0129(11) 0.0097(10) 0.0213(11)
C19 0.0145(10) 0.0302(12) 0.0156(10) 0.0051(9) -0.0003(8) 0.0046(9)
C20 0.0146(9) 0.0109(9) 0.0113(9) 0.0018(7) -0.0001(7) 0.0008(7)
C21 0.0126(9) 0.0133(9) 0.0109(9) 0.0002(7) -0.0024(7) -0.0022(7)
C22 0.0176(10) 0.0135(10) 0.0165(10) 0.0014(8) 0.0011(8) 0.0011(8)
C23 0.0240(11) 0.0175(10) 0.0194(11) 0.0089(8) -0.0014(9) -0.0008(9)
C24 0.0192(11) 0.0273(12) 0.0163(10) 0.0059(9) 0.0038(8) -0.0033(9)
C25 0.0170(10) 0.0233(11) 0.0205(11) 0.0007(9) 0.0056(9) 0.0029(9)
C26 0.0166(10) 0.0142(10) 0.0182(10) 0.0033(8) 0.0006(8) 0.0021(8)
C27 0.0143(10) 0.0117(9) 0.0184(10) 0.0050(8) 0.0030(8) 0.0002(8)
C28 0.0207(11) 0.0155(10) 0.0206(11) 0.0028(8) 0.0032(9) 0.0012(8)
C29 0.0247(12) 0.0183(11) 0.0321(13) 0.0036(9) 0.0124(10) 0.0039(9)
C30 0.0179(11) 0.0247(12) 0.0420(15) 0.0161(10) 0.0090(10) 0.0070(9)
C31 0.0179(11) 0.0302(13) 0.0294(13) 0.0145(10) -0.0014(9) 0.0004(9)
C32 0.0176(10) 0.0232(11) 0.0192(11) 0.0068(9) 0.0006(9) 0.0007(9)
C33 0.0167(10) 0.0193(10) 0.0198(11) 0.0067(8) 0.0043(8) 0.0032(8)
C34 0.0148(10) 0.0282(12) 0.0327(13) 0.0104(10) 0.0057(9) 0.0052(9)
C35 0.0210(11) 0.0304(13) 0.0374(14) 0.0166(11) 0.0031(10) 0.0127(10)
C36 0.0255(12) 0.0272(12) 0.0315(13) 0.0185(10) 0.0064(10) 0.0090(10)
C37 0.0196(11) 0.0180(10) 0.0226(11) 0.0087(9) 0.0045(9) 0.0013(8)
C38 0.0178(10) 0.0162(10) 0.0132(10) 0.0015(8) 0.0007(8) -0.0015(8)
C39 0.0186(11) 0.0230(11) 0.0166(11) 0.0030(8) -0.0031(8) -0.0037(9)
C40 0.0133(10) 0.0286(12) 0.0240(12) 0.0107(9) -0.0022(9) -0.0010(9)
C41 0.0150(10) 0.0182(10) 0.0250(11) 0.0093(9) 0.0061(9) 0.0015(8)
C42 0.0171(10) 0.0140(10) 0.0150(10) 0.0043(8) 0.0039(8) 0.0001(8)
C43 0.0203(11) 0.0145(10) 0.0192(11) 0.0026(8) 0.0047(8) 0.0013(8)
C44 0.0308(13) 0.0145(11) 0.0282(12) 0.0001(9) 0.0066(10) 0.0029(9)
C45 0.0354(14) 0.0134(11) 0.0304(13) -0.0013(9) 0.0016(11) -0.0066(10)
C46 0.0207(11) 0.0220(12) 0.0329(13) 0.0025(10) 0.0012(10) -0.0065(9)
C47 0.0180(10) 0.0177(10) 0.0202(11) 0.0037(8) 0.0039(8) -0.0009(8)
N1 0.0112(8) 0.0136(8) 0.0094(8) 0.0014(6) 0.0004(6) 0.0014(6)
N2 0.0146(8) 0.0105(8) 0.0149(8) 0.0017(6) 0.0017(7) 0.0004(6)
N3 0.0166(9) 0.0125(8) 0.0129(8) 0.0024(6) 0.0017(7) -0.0002(7)
N4 0.0144(8) 0.0117(8) 0.0133(8) 0.0029(6) 0.0025(7) -0.0002(6)
CL1 0.0164(2) 0.0185(2) 0.0121(2) 0.00280(18) 0.00416(18) 0.00261(19)
CL2 0.0172(2) 0.0145(2) 0.0126(2) 0.00254(17) 0.00447(18) 0.00242(18)
CL3 0.0426(4) 0.0167(3) 0.0208(3) 0.0044(2) -0.0048(2) -0.0155(2)
V1 0.01085(17) 0.00854(17) 0.00998(18) 0.00116(12) 0.00090(13) -0.00010(12)

loop_
_atom_type_symbol
_atom_type_description
_atom_type_scat_dispersion_real
_atom_type_scat_dispersion_imag
_atom_type_scat_source
C C 0.0033 0.0016 'International Tables Vol C Tables 4.2.6.8 and 6.1.1.4'
H H 0 0 'International Tables Vol C Tables 4.2.6.8 and 6.1.1.4'
N N 0.0061 0.0033 'International Tables Vol C Tables 4.2.6.8 and 6.1.1.4'
Cl Cl 0.1484 0.1585 'International Tables Vol C Tables 4.2.6.8 and 6.1.1.4'
V V 0.3005 0.5294 'International Tables Vol C Tables 4.2.6.8 and 6.1.1.4'

loop_
_geom_angle_atom_site_label_1
_geom_angle_atom_site_label_2
_geom_angle_atom_site_label_3
_geom_angle
N1 C1 C6 120.12(17)
N1 C1 C2 120.11(17)
C6 C1 C2 119.76(17)
C3 C2 C1 119.07(18)
C3 C2 C20 119.70(18)
C1 C2 C20 121.20(17)
C4 C3 C2 120.30(19)
C4 C3 H3 119.8
C2 C3 H3 119.8
C3 C4 C5 121.50(19)
C3 C4 CL3 118.37(16)
C5 C4 CL3 120.12(16)
C4 C5 C6 120.06(19)
C4 C5 H5 120
C6 C5 H5 120
C5 C6 C1 119.26(18)
C5 C6 C7 120.77(18)
C1 C6 C7 119.88(17)
C8 C7 C14 111.33(16)
C8 C7 C6 115.50(17)
C14 C7 C6 109.52(16)
C8 C7 H7 106.7
C14 C7 H7 106.7
C6 C7 H7 106.7
C13 C8 C9 118.3(2)
C13 C8 C7 124.43(19)
C9 C8 C7 117.22(19)
C10 C9 C8 121.0(2)
C10 C9 H9 119.5
C8 C9 H9 119.5
C9 C10 C11 120.0(2)
C9 C10 H10 120
C11 C10 H10 120
C12 C11 C10 119.6(2)
C12 C11 H11 120.2
C10 C11 H11 120.2
C11 C12 C13 120.5(2)
C11 C12 H12 119.7
C13 C12 H12 119.7
C8 C13 C12 120.5(2)
C8 C13 H13 119.7
C12 C13 H13 119.7
C15 C14 C19 118.87(19)
C15 C14 C7 121.72(18)
C19 C14 C7 119.40(18)
C14 C15 C16 119.9(2)
C14 C15 H15 120
C16 C15 H15 120
C17 C16 C15 120.8(2)
C17 C16 H16 119.6
C15 C16 H16 119.6
C18 C17 C16 119.4(2)
C18 C17 H17 120.3
C16 C17 H17 120.3
C17 C18 C19 120.9(2)
C17 C18 H18 119.6
C19 C18 H18 119.6
C18 C19 C14 120.1(2)
C18 C19 H19 119.9
C14 C19 H19 119.9
C2 C20 C27 112.74(16)
C2 C20 C21 110.24(16)
C27 C20 C21 113.52(16)
C2 C20 H20 106.6
C27 C20 H20 106.6
C21 C20 H20 106.6
C26 C21 C22 118.31(19)
C26 C21 C20 118.76(18)
C22 C21 C20 122.91(18)
C23 C22 C21 120.6(2)
C23 C22 H22 119.7
C21 C22 H22 119.7
C24 C23 C22 120.4(2)
C24 C23 H23 119.8
C22 C23 H23 119.8
C23 C24 C25 119.6(2)
C23 C24 H24 120.2
C25 C24 H24 120.2
C26 C25 C24 119.9(2)
C26 C25 H25 120
C24 C25 H25 120
C25 C26 C21 121.2(2)
C25 C26 H26 119.4
C21 C26 H26 119.4
C28 C27 C32 117.9(2)
C28 C27 C20 122.65(19)
C32 C27 C20 119.34(19)
C27 C28 C29 121.0(2)
C27 C28 H28 119.5
C29 C28 H28 119.5
C30 C29 C28 120.3(2)
C30 C29 H29 119.8
C28 C29 H29 119.8
C29 C30 C31 119.2(2)
C29 C30 H30 120.4
C31 C30 H30 120.4
C32 C31 C30 120.4(2)
C32 C31 H31 119.8
C30 C31 H31 119.8
C31 C32 C27 121.1(2)
C31 C32 H32 119.4
C27 C32 H32 119.4
N2 C33 C34 122.9(2)
N2 C33 H33 118.5
C34 C33 H33 118.5
C35 C34 C33 119.2(2)
C35 C34 H34 120.4
C33 C34 H34 120.4
C34 C35 C36 118.4(2)
C34 C35 H35 120.8
C36 C35 H35 120.8
C37 C36 C35 119.2(2)
C37 C36 H36 120.4
C35 C36 H36 120.4
N2 C37 C36 123.2(2)
N2 C37 H37 118.4
C36 C37 H37 118.4
N4 C38 C39 122.8(2)
N4 C38 H38 118.6
C39 C38 H38 118.6
C38 C39 C40 119.3(2)
C38 C39 H39 120.3
C40 C39 H39 120.3
C41 C40 C39 118.4(2)
C41 C40 H40 120.8
C39 C40 H40 120.8
C40 C41 C42 119.2(2)
C40 C41 H41 120.4
C42 C41 H41 120.4
N4 C42 C41 122.9(2)
N4 C42 H42 118.6
C41 C42 H42 118.6
N3 C43 C44 123.2(2)
N3 C43 H43 118.4
C44 C43 H43 118.4
C45 C44 C43 119.0(2)
C45 C44 H44 120.5
C43 C44 H44 120.5
C46 C45 C44 118.4(2)
C46 C45 H45 120.8
C44 C45 H45 120.8
C45 C46 C47 119.4(2)
C45 C46 H46 120.3
C47 C46 H46 120.3
N3 C47 C46 123.1(2)
N3 C47 H47 118.4
C46 C47 H47 118.4
C1 N1 V1 171.54(15)
C37 N2 C33 117.07(18)
C37 N2 V1 123.43(14)
C33 N2 V1 119.50(14)
C43 N3 C47 116.89(18)
C43 N3 V1 121.78(14)
C47 N3 V1 120.82(14)
C42 N4 C38 117.33(18)
C42 N4 V1 120.05(14)
C38 N4 V1 122.44(14)
N1 V1 N4 96.86(7)
N1 V1 N2 96.36(7)
N4 V1 N2 166.78(6)
N1 V1 N3 176.93(7)
N4 V1 N3 82.86(6)
N2 V1 N3 83.94(6)
N1 V1 CL1 99.39(6)
N4 V1 CL1 88.05(5)
N2 V1 CL1 89.81(5)
N3 V1 CL1 83.66(5)
N1 V1 CL2 93.94(6)
N4 V1 CL2 89.86(5)
N2 V1 CL2 89.22(5)
N3 V1 CL2 83.01(5)
CL1 V1 CL2 166.66(2)

loop_
_geom_bond_atom_site_label_1
_geom_bond_atom_site_label_2
_geom_bond_distance
C1 N1 1.378(3)
C1 C6 1.417(3)
C1 C2 1.423(3)
C2 C3 1.389(3)
C2 C20 1.519(3)
C3 C4 1.380(3)
C3 H3 0.95
C4 C5 1.384(3)
C4 CL3 1.745(2)
C5 C6 1.391(3)
C5 H5 0.95
C6 C7 1.525(3)
C7 C8 1.521(3)
C7 C14 1.521(3)
C7 H7 1
C8 C13 1.386(3)
C8 C9 1.401(3)
C9 C10 1.380(3)
C9 H9 0.95
C10 C11 1.386(4)
C10 H10 0.95
C11 C12 1.381(4)
C11 H11 0.95
C12 C13 1.389(3)
C12 H12 0.95
C13 H13 0.95
C14 C15 1.390(3)
C14 C19 1.397(3)
C15 C16 1.395(3)
C15 H15 0.95
C16 C17 1.378(4)
C16 H16 0.95
C17 C18 1.373(4)
C17 H17 0.95
C18 C19 1.387(3)
C18 H18 0.95
C19 H19 0.95
C20 C27 1.527(3)
C20 C21 1.528(3)
C20 H20 1
C21 C26 1.393(3)
C21 C22 1.398(3)
C22 C23 1.389(3)
C22 H22 0.95
C23 C24 1.382(3)
C23 H23 0.95
C24 C25 1.393(3)
C24 H24 0.95
C25 C26 1.383(3)
C25 H25 0.95
C26 H26 0.95
C27 C28 1.392(3)
C27 C32 1.398(3)
C28 C29 1.392(3)
C28 H28 0.95
C29 C30 1.387(4)
C29 H29 0.95
C30 C31 1.387(4)
C30 H30 0.95
C31 C32 1.385(3)
C31 H31 0.95
C32 H32 0.95
C33 N2 1.349(3)
C33 C34 1.383(3)
C33 H33 0.95
C34 C35 1.380(3)
C34 H34 0.95
C35 C36 1.383(3)
C35 H35 0.95
C36 C37 1.378(3)
C36 H36 0.95
C37 N2 1.344(3)
C37 H37 0.95
C38 N4 1.348(3)
C38 C39 1.378(3)
C38 H38 0.95
C39 C40 1.382(3)
C39 H39 0.95
C40 C41 1.381(3)
C40 H40 0.95
C41 C42 1.383(3)
C41 H41 0.95
C42 N4 1.345(3)
C42 H42 0.95
C43 N3 1.338(3)
C43 C44 1.385(3)
C43 H43 0.95
C44 C45 1.380(4)
C44 H44 0.95
C45 C46 1.373(4)
C45 H45 0.95
C46 C47 1.379(3)
C46 H46 0.95
C47 N3 1.345(3)
C47 H47 0.95
N1 V1 1.6847(17)
N2 V1 2.1740(18)
N3 V1 2.3184(18)
N4 V1 2.1631(18)
CL1 V1 2.3844(8)
CL2 V1 2.4066(8)

loop_
_geom_hbond_atom_site_label_D
_geom_hbond_atom_site_label_H
_geom_hbond_atom_site_label_A
_geom_hbond_distance_DH
_geom_hbond_distance_HA
_geom_hbond_distance_DA
_geom_hbond_angle_DHA
_geom_hbond_site_symmetry_A
_geom_hbond_publ_flag
C50 H501 C5 0.96 2.52 3.383(3) 149 1_655 yes
C15 H151 C56 0.96 2.46 3.328(3) 151 2_655 yes
